data_7119124
loop_
_publ_author_name
'Katsuya Mutoh'
'Yoichi Kobayashi'
'Yasukazu Hirao'
'Takashi Kubo'
'Jiro Abe'

_publ_section_title
;
 Stealth fast photoswitching of negative photochromic naphthalene-bridged
 phenoxyl-imidazolyl radical complexes
;
_journal_name_full Chem.Commun.
_journal_page_first 6797
_journal_volume 52
_journal_year 2016
_chemical_formula_sum 'C31 H20 N2 O'
_chemical_formula_weight 436.49
_chemical_name_systematic 'naphthalene bridged phenoxyl-imidazolyl radical complex'
_chemical_properties_physical Photo-sensitive
_space_group_crystal_system monoclinic
_space_group_IT_number 14
_space_group_name_Hall '-P 2yn'
_space_group_name_H-M_alt 'P 1 21/n 1'
_symmetry_space_group_name_Hall '-P 2yn'
_symmetry_space_group_name_H-M 'P 1 21/n 1'
_atom_sites_solution_hydrogens geom
_atom_sites_solution_primary direct
_atom_sites_solution_secondary difmap
_audit_update_record
;
2016-02-18 deposited with the CCDC.
2016-04-20 downloaded from the CCDC.
;
_cell_angle_alpha 90
_cell_angle_beta 100.3750(10)
_cell_angle_gamma 90
_cell_formula_units_Z 8
_cell_length_a 15.6295(14)
_cell_length_b 11.7772(10)
_cell_length_c 23.646(2)
_cell_measurement_reflns_used 9906
_cell_measurement_temperature 90.0
_cell_measurement_theta_max 26.3763
_cell_measurement_theta_min 2.4352
_cell_volume 4281.4(6)
_computing_cell_refinement 'SAINT V8.32B (Bruker AXS Inc., 2013)'
_computing_data_collection 'Bruker SMART APEXII'
_computing_data_reduction 'SAINT V8.32B (Bruker AXS Inc., 2013)'
_computing_molecular_graphics 'XSHELL V6.3.1 (Bruker AXS)'
_computing_publication_material 'Generate Report (Bruker AXS)'
_computing_structure_refinement 'SHELXL-2013 (Sheldrick, 2013)'
_diffrn_ambient_temperature 90.0
_diffrn_detector_area_resol_mean 8.3333
_diffrn_measured_fraction_theta_full 0.996
_diffrn_measured_fraction_theta_max 0.996
_diffrn_measurement_device_type 'Bruker D8 goniometer'
_diffrn_measurement_method 'omega scans'
_diffrn_radiation_monochromator graphite
_diffrn_radiation_type MoK\a
_diffrn_radiation_wavelength 0.71073
_diffrn_reflns_av_R_equivalents 0.0187
_diffrn_reflns_limit_h_max 19
_diffrn_reflns_limit_h_min -17
_diffrn_reflns_limit_k_max 14
_diffrn_reflns_limit_k_min -8
_diffrn_reflns_limit_l_max 28
_diffrn_reflns_limit_l_min -29
_diffrn_reflns_number 22198
_diffrn_reflns_theta_full 26.39
_diffrn_reflns_theta_max 26.39
_diffrn_reflns_theta_min 1.45
_diffrn_source 'sealed tube'
_exptl_absorpt_coefficient_mu 0.082
_exptl_absorpt_correction_T_max 0.97
_exptl_absorpt_correction_T_min 0.90
_exptl_absorpt_correction_type empirical
_exptl_absorpt_process_details 'SADABS Sheldrick 1996'
_exptl_crystal_colour yellow
_exptl_crystal_density_diffrn 1.354
_exptl_crystal_density_method 'not measured'
_exptl_crystal_description block
_exptl_crystal_F_000 1824
_exptl_crystal_preparation 'photochromic compound'
_exptl_crystal_recrystallization_method 'Re-crystallisation from solvent: CHCl3 and hexane'
_exptl_crystal_size_max 0.500
_exptl_crystal_size_mid 0.400
_exptl_crystal_size_min 0.400
_refine_diff_density_max 0.262
_refine_diff_density_min -0.217
_refine_ls_extinction_method none
_refine_ls_goodness_of_fit_ref 0.989
_refine_ls_hydrogen_treatment mixed
_refine_ls_matrix_type full
_refine_ls_number_parameters 613
_refine_ls_number_reflns 8756
_refine_ls_number_restraints 0
_refine_ls_restrained_S_all 0.989
_refine_ls_R_factor_all 0.0475
_refine_ls_R_factor_gt 0.0369
_refine_ls_shift/su_max 0.001
_refine_ls_shift/su_mean 0.000
_refine_ls_structure_factor_coef Fsqd
_refine_ls_weighting_details 'w=1/[\s^2^(Fo^2^)+(0.0409P)^2^+1.8513P] where P=(Fo^2^+2Fc^2^)/3'
_refine_ls_weighting_scheme calc
_refine_ls_wR_factor_gt 0.0874
_refine_ls_wR_factor_ref 0.0932
_reflns_number_gt 7251
_reflns_number_total 8756
_reflns_threshold_expression 'I > 2\s(I)'
_cod_data_source_file c6cc01534d2.cif
_cod_data_source_block I
_cod_original_cell_volume 4281.4(7)
_cod_database_code 7119124

loop_
_space_group_symop_operation_xyz
'x, y, z'
'-x+1/2, y+1/2, -z+1/2'
'-x, -y, -z'
'x-1/2, -y-1/2, z-1/2'

loop_
_atom_site_type_symbol
_atom_site_label
_atom_site_fract_x
_atom_site_fract_y
_atom_site_fract_z
_atom_site_U_iso_or_equiv
_atom_site_adp_type
_atom_site_calc_flag
_atom_site_refinement_flags_adp
_atom_site_refinement_flags_occupancy
_atom_site_refinement_flags_posn
_atom_site_occupancy
_atom_site_disorder_assembly
_atom_site_disorder_group
N N2 0.06321(6) 0.46518(9) 0.19550(4) 0.0164(2) Uani d . . . 1 . .
N N4 0.68505(6) 0.97330(9) 0.05483(4) 0.0147(2) Uani d . . . 1 . .
C C3 0.65912(7) 0.86220(10) 0.05277(5) 0.0146(2) Uani d . . . 1 . .
C C4 0.09340(8) 0.35590(11) 0.19959(5) 0.0165(2) Uani d . . . 1 . .
N N3 0.58144(6) 0.85007(9) 0.06644(4) 0.0158(2) Uani d . . . 1 . .
N N1 0.16922(7) 0.34651(9) 0.18310(4) 0.0179(2) Uani d . . . 1 . .
O O1 0.90328(6) 1.32075(9) 0.07271(5) 0.0340(3) Uani d . . . 1 . .
C C8 0.83694(8) 0.72220(11) -0.01046(5) 0.0182(3) Uani d . . . 1 . .
C C9 -0.06238(8) 0.41064(11) 0.24029(5) 0.0180(3) Uani d . . . 1 . .
C C10 0.81249(7) 0.92281(11) 0.01102(5) 0.0157(2) Uani d . . . 1 . .
C C11 0.04439(8) 0.26593(11) 0.22113(5) 0.0178(3) Uani d . . . 1 . .
C C12 -0.07997(8) 0.21072(11) 0.26550(5) 0.0210(3) Uani d . . . 1 . .
C C13 0.61845(7) 1.03666(11) 0.07136(5) 0.0155(2) Uani d . . . 1 . .
C C14 0.76853(7) 1.01607(10) 0.04171(5) 0.0145(2) Uani d . . . 1 . .
C C15 0.16317(8) 0.72970(11) 0.20453(5) 0.0182(3) Uani d . . . 1 . .
H H15 0.2001 0.7013 0.2379 0.022 Uiso calc U . R 1 . .
C C16 -0.03288(8) 0.29668(11) 0.24144(5) 0.0173(3) Uani d . . . 1 . .
C C17 0.92629(8) 0.86867(12) -0.04106(5) 0.0211(3) Uani d . . . 1 . .
H H17 0.9717 0.8909 -0.0606 0.025 Uiso calc U . R 1 . .
C C18 0.62547(7) 1.16014(10) 0.08332(5) 0.0156(2) Uani d . . . 1 . .
C C19 0.71258(8) 0.77326(11) 0.03464(5) 0.0159(2) Uani d . . . 1 . .
C C20 0.11707(8) 0.65408(11) 0.16480(5) 0.0173(3) Uani d . . . 1 . .
C C21 0.47154(7) 0.97599(11) 0.09709(5) 0.0155(2) Uani d . . . 1 . .
C C22 0.67202(8) 1.19860(11) 0.13569(5) 0.0190(3) Uani d . . . 1 . .
H H22 0.6979 1.1453 0.1638 0.023 Uiso calc U . R 1 . .
C C23 0.81298(8) 0.60689(11) -0.00690(5) 0.0217(3) Uani d . . . 1 . .
H H23 0.8468 0.5496 -0.0206 0.026 Uiso calc U . R 1 . .
O O2 -0.12702(6) 0.83006(8) 0.19291(5) 0.0326(2) Uani d . . . 1 . .
C C25 0.12540(8) 0.53015(11) 0.17461(5) 0.0172(3) Uani d . . . 1 . .
C C26 0.10081(8) 0.88729(11) 0.14707(6) 0.0231(3) Uani d . . . 1 . .
H H26 0.0944 0.9669 0.1414 0.028 Uiso calc U . R 1 . .
C C27 0.87381(8) 1.13898(12) 0.10657(5) 0.0218(3) Uani d . . . 1 . .
H H27 0.9141 1.1485 0.1415 0.026 Uiso calc U . R 1 . .
C C28 0.27109(8) 0.47557(11) 0.14511(5) 0.0183(3) Uani d . . . 1 . .
C C29 -0.08170(8) 0.54410(12) 0.15944(5) 0.0198(3) Uani d . . . 1 . .
H H29 -0.0956 0.4923 0.1283 0.024 Uiso calc U . R 1 . .
C C30 0.69003(8) 0.66059(11) 0.03551(5) 0.0195(3) Uani d . . . 1 . .
H H30 0.639 0.6391 0.0494 0.023 Uiso calc U . R 1 . .
C C31 0.78796(7) 0.80703(10) 0.01280(5) 0.0155(2) Uani d . . . 1 . .
C C32 0.43828(8) 0.88899(11) 0.12715(5) 0.0168(2) Uani d . . . 1 . .
H H32 0.4693 0.8196 0.1342 0.02 Uiso calc U . R 1 . .
C C33 0.55529(7) 0.95828(10) 0.07794(5) 0.0152(2) Uani d . . . 1 . .
C C34 0.36035(8) 0.90297(11) 0.14688(5) 0.0189(3) Uani d . . . 1 . .
H H34 0.3384 0.8432 0.1672 0.023 Uiso calc U . R 1 . .
C C35 0.58660(8) 1.23948(11) 0.04276(5) 0.0175(3) Uani d . . . 1 . .
H H35 0.5538 1.2144 0.0072 0.021 Uiso calc U . R 1 . .
C C36 -0.01805(8) 0.50724(11) 0.21227(5) 0.0164(2) Uani d . . . 1 . .
C C37 -0.17855(8) 0.35354(12) 0.28949(6) 0.0247(3) Uani d . . . 1 . .
H H37 -0.2268 0.3741 0.3067 0.03 Uiso calc U . R 1 . .
C C38 -0.11901(8) 0.64597(12) 0.15478(5) 0.0232(3) Uani d . . . 1 . .
H H38 -0.1618 0.6623 0.1219 0.028 Uiso calc U . R 1 . .
C C39 0.90642(8) 0.75633(11) -0.03768(5) 0.0210(3) Uani d . . . 1 . .
H H39 0.9393 0.7009 -0.0536 0.025 Uiso calc U . R 1 . .
C C40 0.00404(8) 0.60116(11) 0.25593(5) 0.0178(3) Uani d . . . 1 . .
H H40 0.0469 0.5868 0.2891 0.021 Uiso calc U . R 1 . .
C C41 -0.05031(9) 0.09724(12) 0.26598(6) 0.0252(3) Uani d . . . 1 . .
H H41 -0.0824 0.039 0.2805 0.03 Uiso calc U . R 1 . .
C C42 0.74197(8) 0.57676(11) 0.01591(5) 0.0224(3) Uani d . . . 1 . .
H H42 0.7275 0.4988 0.0186 0.027 Uiso calc U . R 1 . .
C C43 0.83064(7) 1.04157(11) 0.09719(5) 0.0176(3) Uani d . . . 1 . .
H H43 0.8391 0.9855 0.1265 0.021 Uiso calc U . R 1 . .
C C44 -0.03332(8) 0.70275(11) 0.25043(5) 0.0207(3) Uani d . . . 1 . .
H H44 -0.019 0.7565 0.2806 0.025 Uiso calc U . R 1 . .
C C45 -0.15326(9) 0.24291(12) 0.28941(5) 0.0246(3) Uani d . . . 1 . .
H H45 -0.1851 0.1866 0.3056 0.029 Uiso calc U . R 1 . .
C C46 0.15535(8) 0.84547(11) 0.19566(5) 0.0208(3) Uani d . . . 1 . .
H H46 0.1872 0.8965 0.2227 0.025 Uiso calc U . R 1 . .
C C47 0.64318(9) 1.39169(11) 0.10649(6) 0.0235(3) Uani d . . . 1 . .
H H47 0.6497 1.4707 0.1142 0.028 Uiso calc U . R 1 . .
C C48 -0.09614(8) 0.73402(12) 0.19891(6) 0.0226(3) Uani d . . . 1 . .
C C49 0.18989(8) 0.45459(11) 0.16728(5) 0.0169(2) Uani d . . . 1 . .
C C50 0.75129(8) 1.11836(11) 0.00288(5) 0.0173(3) Uani d . . . 1 . .
H H50 0.7066 1.1136 -0.0301 0.021 Uiso calc U . R 1 . .
C C51 0.06483(8) 0.69671(11) 0.11545(5) 0.0197(3) Uani d . . . 1 . .
H H51 0.0351 0.6459 0.0874 0.024 Uiso calc U . R 1 . .
C C52 0.59572(8) 1.35458(11) 0.05433(5) 0.0200(3) Uani d . . . 1 . .
H H52 0.5695 1.4083 0.0266 0.024 Uiso calc U . R 1 . .
C C53 0.05591(8) 0.81305(12) 0.10700(6) 0.0232(3) Uani d . . . 1 . .
H H53 0.019 0.8417 0.0737 0.028 Uiso calc U . R 1 . .
C C54 0.68088(9) 1.31382(12) 0.14713(6) 0.0239(3) Uani d . . . 1 . .
H H54 0.7129 1.3392 0.1829 0.029 Uiso calc U . R 1 . .
C C55 0.31445(8) 1.00423(11) 0.13695(5) 0.0197(3) Uani d . . . 1 . .
H H55 0.2617 1.0143 0.151 0.024 Uiso calc U . R 1 . .
C C56 0.79560(8) 1.21464(11) 0.01259(6) 0.0208(3) Uani d . . . 1 . .
H H56 0.7845 1.2739 -0.015 0.025 Uiso calc U . R 1 . .
C C57 0.86124(8) 1.23248(11) 0.06467(6) 0.0228(3) Uani d . . . 1 . .
C C58 -0.13381(8) 0.43735(12) 0.26431(5) 0.0218(3) Uani d . . . 1 . .
H H58 -0.1531 0.5139 0.2638 0.026 Uiso calc U . R 1 . .
C C59 0.34613(8) 1.09060(11) 0.10640(5) 0.0185(3) Uani d . . . 1 . .
H H59 0.3144 1.1595 0.0991 0.022 Uiso calc U . R 1 . .
C C60 0.07240(8) 0.15494(11) 0.22402(5) 0.0215(3) Uani d . . . 1 . .
H H60 0.1247 0.1354 0.2112 0.026 Uiso calc U . R 1 . .
C C61 0.42390(8) 1.07685(11) 0.08648(5) 0.0169(3) Uani d . . . 1 . .
H H61 0.4449 1.1363 0.0655 0.02 Uiso calc U . R 1 . .
C C62 0.42407(8) 0.50700(12) 0.10076(5) 0.0235(3) Uani d . . . 1 . .
H H62 0.4759 0.5177 0.0858 0.028 Uiso calc U . R 1 . .
C C63 0.28931(8) 0.58009(11) 0.12158(5) 0.0205(3) Uani d . . . 1 . .
H H63 0.2494 0.6412 0.1206 0.025 Uiso calc U . R 1 . .
C C64 0.36518(8) 0.59519(12) 0.09973(5) 0.0226(3) Uani d . . . 1 . .
H H64 0.3768 0.6665 0.084 0.027 Uiso calc U . R 1 . .
C C65 0.02369(9) 0.07015(12) 0.24599(6) 0.0259(3) Uani d . . . 1 . .
H H65 0.0426 -0.0066 0.2469 0.031 Uiso calc U . R 1 . .
C C66 0.88030(8) 0.95212(11) -0.01597(5) 0.0187(3) Uani d . . . 1 . .
H H66 0.8963 1.0297 -0.0177 0.022 Uiso calc U . R 1 . .
C C67 0.33151(8) 0.38763(11) 0.14614(5) 0.0213(3) Uani d . . . 1 . .
H H67 0.3207 0.3164 0.1623 0.026 Uiso calc U . R 1 . .
C C68 0.40677(8) 0.40286(12) 0.12389(5) 0.0236(3) Uani d . . . 1 . .
H H68 0.4467 0.3419 0.1244 0.028 Uiso calc U . R 1 . .

loop_
_atom_site_aniso_label
_atom_site_aniso_U_11
_atom_site_aniso_U_22
_atom_site_aniso_U_33
_atom_site_aniso_U_12
_atom_site_aniso_U_13
_atom_site_aniso_U_23
N2 0.0182(5) 0.0143(5) 0.0165(5) 0.0004(4) 0.0025(4) -0.0006(4)
N4 0.0143(5) 0.0136(5) 0.0157(5) -0.0015(4) 0.0017(4) -0.0004(4)
C3 0.0169(6) 0.0136(6) 0.0121(5) -0.0024(5) -0.0009(4) 0.0009(4)
C4 0.0193(6) 0.0147(6) 0.0143(5) 0.0013(5) 0.0001(5) -0.0008(5)
N3 0.0168(5) 0.0160(5) 0.0138(5) -0.0015(4) 0.0005(4) 0.0007(4)
N1 0.0200(5) 0.0159(6) 0.0173(5) 0.0002(4) 0.0019(4) -0.0004(4)
O1 0.0305(5) 0.0214(5) 0.0526(7) -0.0111(4) 0.0140(5) -0.0124(5)
C8 0.0185(6) 0.0194(7) 0.0154(6) 0.0002(5) -0.0007(5) -0.0022(5)
C9 0.0187(6) 0.0198(7) 0.0143(5) -0.0022(5) 0.0001(5) -0.0015(5)
C10 0.0157(5) 0.0167(6) 0.0133(5) 0.0001(5) -0.0007(4) 0.0000(5)
C11 0.0201(6) 0.0180(7) 0.0137(5) -0.0017(5) -0.0011(5) -0.0006(5)
C12 0.0235(6) 0.0229(7) 0.0151(6) -0.0046(5) -0.0002(5) 0.0002(5)
C13 0.0165(6) 0.0163(6) 0.0131(5) -0.0001(5) 0.0013(4) 0.0006(5)
C14 0.0143(5) 0.0134(6) 0.0154(5) -0.0029(4) 0.0017(4) 0.0006(5)
C15 0.0177(6) 0.0191(7) 0.0180(6) 0.0010(5) 0.0039(5) 0.0009(5)
C16 0.0195(6) 0.0184(7) 0.0128(5) -0.0023(5) -0.0008(5) -0.0010(5)
C17 0.0181(6) 0.0265(7) 0.0196(6) -0.0009(5) 0.0056(5) 0.0001(5)
C18 0.0146(5) 0.0156(6) 0.0177(6) -0.0016(5) 0.0055(4) 0.0000(5)
C19 0.0171(6) 0.0167(6) 0.0124(5) -0.0013(5) -0.0010(4) -0.0004(5)
C20 0.0180(6) 0.0157(6) 0.0195(6) 0.0010(5) 0.0066(5) 0.0003(5)
C21 0.0155(6) 0.0179(6) 0.0120(5) -0.0029(5) -0.0007(4) -0.0017(5)
C22 0.0212(6) 0.0186(7) 0.0171(6) -0.0007(5) 0.0029(5) 0.0020(5)
C23 0.0242(6) 0.0189(7) 0.0214(6) 0.0023(5) 0.0027(5) -0.0048(5)
O2 0.0311(5) 0.0229(6) 0.0463(6) 0.0108(4) 0.0135(5) 0.0090(5)
C25 0.0190(6) 0.0173(7) 0.0149(5) -0.0011(5) 0.0021(5) -0.0003(5)
C26 0.0263(7) 0.0144(7) 0.0297(7) 0.0006(5) 0.0077(6) 0.0035(5)
C27 0.0166(6) 0.0274(7) 0.0209(6) -0.0021(5) 0.0018(5) -0.0081(5)
C28 0.0202(6) 0.0194(7) 0.0149(5) -0.0006(5) 0.0021(5) -0.0029(5)
C29 0.0181(6) 0.0241(7) 0.0164(6) -0.0020(5) 0.0010(5) -0.0006(5)
C30 0.0203(6) 0.0177(7) 0.0200(6) -0.0025(5) 0.0026(5) 0.0002(5)
C31 0.0165(6) 0.0163(6) 0.0123(5) -0.0001(5) -0.0013(4) -0.0001(5)
C32 0.0181(6) 0.0159(6) 0.0153(5) -0.0019(5) -0.0003(5) -0.0004(5)
C33 0.0165(6) 0.0151(6) 0.0130(5) -0.0004(5) -0.0001(4) 0.0011(5)
C34 0.0198(6) 0.0210(7) 0.0153(6) -0.0058(5) 0.0017(5) 0.0012(5)
C35 0.0158(6) 0.0192(7) 0.0177(6) -0.0011(5) 0.0035(5) -0.0002(5)
C36 0.0171(6) 0.0154(6) 0.0163(6) 0.0015(5) 0.0018(5) -0.0010(5)
C37 0.0207(6) 0.0324(8) 0.0218(6) -0.0033(6) 0.0055(5) -0.0043(6)
C38 0.0174(6) 0.0299(8) 0.0210(6) 0.0025(5) 0.0000(5) 0.0066(6)
C39 0.0207(6) 0.0234(7) 0.0189(6) 0.0028(5) 0.0034(5) -0.0034(5)
C40 0.0174(6) 0.0195(7) 0.0158(6) -0.0018(5) 0.0013(5) -0.0018(5)
C41 0.0313(7) 0.0214(7) 0.0223(6) -0.0064(6) 0.0034(5) 0.0046(5)
C42 0.0273(7) 0.0151(7) 0.0240(6) -0.0020(5) 0.0027(5) -0.0026(5)
C43 0.0156(6) 0.0224(7) 0.0145(5) 0.0012(5) 0.0022(5) -0.0002(5)
C44 0.0210(6) 0.0190(7) 0.0235(6) -0.0013(5) 0.0073(5) -0.0043(5)
C45 0.0250(7) 0.0297(8) 0.0192(6) -0.0074(6) 0.0045(5) 0.0002(6)
C46 0.0222(6) 0.0186(7) 0.0226(6) -0.0030(5) 0.0068(5) -0.0029(5)
C47 0.0282(7) 0.0141(7) 0.0294(7) -0.0029(5) 0.0086(6) -0.0030(5)
C48 0.0183(6) 0.0216(7) 0.0301(7) 0.0035(5) 0.0105(5) 0.0056(6)
C49 0.0204(6) 0.0143(6) 0.0154(5) 0.0002(5) 0.0018(5) -0.0010(5)
C50 0.0171(6) 0.0191(7) 0.0160(6) 0.0021(5) 0.0036(5) 0.0020(5)
C51 0.0205(6) 0.0196(7) 0.0188(6) -0.0023(5) 0.0032(5) 0.0004(5)
C52 0.0210(6) 0.0167(7) 0.0233(6) 0.0019(5) 0.0065(5) 0.0040(5)
C53 0.0228(6) 0.0232(7) 0.0226(6) 0.0015(5) 0.0011(5) 0.0074(5)
C54 0.0288(7) 0.0226(7) 0.0193(6) -0.0043(6) 0.0017(5) -0.0045(5)
C55 0.0147(6) 0.0269(7) 0.0172(6) -0.0031(5) 0.0018(5) -0.0033(5)
C56 0.0231(6) 0.0156(7) 0.0258(6) 0.0016(5) 0.0104(5) 0.0036(5)
C57 0.0183(6) 0.0189(7) 0.0337(7) -0.0037(5) 0.0118(5) -0.0086(6)
C58 0.0216(6) 0.0226(7) 0.0204(6) -0.0003(5) 0.0017(5) -0.0038(5)
C59 0.0174(6) 0.0191(7) 0.0171(6) 0.0007(5) -0.0018(5) -0.0020(5)
C60 0.0229(6) 0.0190(7) 0.0218(6) 0.0019(5) 0.0020(5) 0.0010(5)
C61 0.0177(6) 0.0170(6) 0.0149(5) -0.0033(5) -0.0004(5) 0.0012(5)
C62 0.0209(6) 0.0294(8) 0.0210(6) -0.0001(6) 0.0061(5) -0.0016(6)
C63 0.0226(6) 0.0174(7) 0.0217(6) 0.0022(5) 0.0044(5) -0.0016(5)
C64 0.0263(7) 0.0203(7) 0.0217(6) -0.0037(5) 0.0058(5) -0.0008(5)
C65 0.0325(7) 0.0169(7) 0.0276(7) -0.0002(6) 0.0033(6) 0.0036(6)
C66 0.0189(6) 0.0180(7) 0.0186(6) -0.0012(5) 0.0021(5) 0.0012(5)
C67 0.0262(7) 0.0193(7) 0.0186(6) 0.0018(5) 0.0042(5) 0.0007(5)
C68 0.0239(6) 0.0250(7) 0.0221(6) 0.0070(6) 0.0043(5) 0.0000(5)

loop_
_atom_type_symbol
_atom_type_description
_atom_type_scat_dispersion_real
_atom_type_scat_dispersion_imag
_atom_type_scat_source
C C 0.0033 0.0016 'International Tables Vol C Tables 4.2.6.8 and 6.1.1.4'
H H 0.0000 0.0000 'International Tables Vol C Tables 4.2.6.8 and 6.1.1.4'
N N 0.0061 0.0033 'International Tables Vol C Tables 4.2.6.8 and 6.1.1.4'
O O 0.0106 0.0060 'International Tables Vol C Tables 4.2.6.8 and 6.1.1.4'

loop_
_geom_angle_atom_site_label_1
_geom_angle_atom_site_label_2
_geom_angle_atom_site_label_3
_geom_angle_site_symmetry_1
_geom_angle_site_symmetry_3
_geom_angle
C4 N2 C25 . . 106.71(10)
C4 N2 C36 . . 126.63(10)
C25 N2 C36 . . 126.62(10)
C3 N4 C13 . . 106.91(10)
C3 N4 C14 . . 125.72(10)
C13 N4 C14 . . 127.37(10)
N3 C3 N4 . . 112.00(11)
N3 C3 C19 . . 126.74(11)
N4 C3 C19 . . 121.19(10)
N1 C4 N2 . . 112.03(11)
N1 C4 C11 . . 127.02(11)
N2 C4 C11 . . 120.94(11)
C3 N3 C33 . . 105.47(10)
C4 N1 C49 . . 105.65(10)
C23 C8 C39 . . 122.14(12)
C23 C8 C31 . . 118.85(11)
C39 C8 C31 . . 118.99(12)
C58 C9 C16 . . 119.56(12)
C58 C9 C36 . . 117.96(11)
C16 C9 C36 . . 122.47(11)
C66 C10 C31 . . 119.32(11)
C66 C10 C14 . . 118.99(11)
C31 C10 C14 . . 121.59(10)
C60 C11 C16 . . 120.40(12)
C60 C11 C4 . . 121.82(11)
C16 C11 C4 . . 117.74(11)
C41 C12 C45 . . 122.48(12)
C41 C12 C16 . . 118.78(12)
C45 C12 C16 . . 118.73(12)
C33 C13 N4 . . 105.02(10)
C33 C13 C18 . . 131.64(11)
N4 C13 C18 . . 123.10(10)
N4 C14 C50 . . 109.34(9)
N4 C14 C43 . . 109.70(9)
C50 C14 C43 . . 112.64(10)
N4 C14 C10 . . 109.84(9)
C50 C14 C10 . . 109.12(9)
C43 C14 C10 . . 106.14(9)
C46 C15 C20 . . 120.42(12)
C46 C15 H15 . . 119.8
C20 C15 H15 . . 119.8
C9 C16 C11 . . 121.78(11)
C9 C16 C12 . . 119.30(11)
C11 C16 C12 . . 118.88(12)
C39 C17 C66 . . 120.83(12)
C39 C17 H17 . . 119.6
C66 C17 H17 . . 119.6
C35 C18 C22 . . 119.03(11)
C35 C18 C13 . . 121.15(11)
C22 C18 C13 . . 119.82(11)
C30 C19 C31 . . 120.38(11)
C30 C19 C3 . . 121.97(11)
C31 C19 C3 . . 117.57(11)
C51 C20 C15 . . 119.18(12)
C51 C20 C25 . . 120.60(11)
C15 C20 C25 . . 120.21(11)
C32 C21 C61 . . 118.55(11)
C32 C21 C33 . . 118.93(11)
C61 C21 C33 . . 122.52(11)
C54 C22 C18 . . 120.62(12)
C54 C22 H22 . . 119.7
C18 C22 H22 . . 119.7
C42 C23 C8 . . 121.03(12)
C42 C23 H23 . . 119.5
C8 C23 H23 . . 119.5
C49 C25 N2 . . 105.20(11)
C49 C25 C20 . . 131.49(11)
N2 C25 C20 . . 123.31(11)
C53 C26 C46 . . 120.09(12)
C53 C26 H26 . . 120.0
C46 C26 H26 . . 120.0
C43 C27 C57 . . 122.12(12)
C43 C27 H27 . . 118.9
C57 C27 H27 . . 118.9
C67 C28 C63 . . 118.20(11)
C67 C28 C49 . . 119.33(12)
C63 C28 C49 . . 122.44(11)
C38 C29 C36 . . 122.71(12)
C38 C29 H29 . . 118.6
C36 C29 H29 . . 118.6
C19 C30 C42 . . 120.49(12)
C19 C30 H30 . . 119.8
C42 C30 H30 . . 119.8
C10 C31 C19 . . 121.62(11)
C10 C31 C8 . . 119.63(11)
C19 C31 C8 . . 118.68(11)
C34 C32 C21 . . 120.77(12)
C34 C32 H32 . . 119.6
C21 C32 H32 . . 119.6
C13 C33 N3 . . 110.60(10)
C13 C33 C21 . . 129.21(11)
N3 C33 C21 . . 120.12(10)
C32 C34 C55 . . 120.12(12)
C32 C34 H34 . . 119.9
C55 C34 H34 . . 119.9
C52 C35 C18 . . 120.15(11)
C52 C35 H35 . . 119.9
C18 C35 H35 . . 119.9
N2 C36 C40 . . 109.05(9)
N2 C36 C29 . . 110.02(9)
C40 C36 C29 . . 112.93(10)
N2 C36 C9 . . 109.95(10)
C40 C36 C9 . . 108.17(9)
C29 C36 C9 . . 106.66(10)
C45 C37 C58 . . 120.37(12)
C45 C37 H37 . . 119.8
C58 C37 H37 . . 119.8
C29 C38 C48 . . 122.07(12)
C29 C38 H38 . . 119.0
C48 C38 H38 . . 119.0
C17 C39 C8 . . 120.19(12)
C17 C39 H39 . . 119.9
C8 C39 H39 . . 119.9
C44 C40 C36 . . 123.43(11)
C44 C40 H40 . . 118.3
C36 C40 H40 . . 118.3
C65 C41 C12 . . 121.04(12)
C65 C41 H41 . . 119.5
C12 C41 H41 . . 119.5
C23 C42 C30 . . 120.37(12)
C23 C42 H42 . . 119.8
C30 C42 H42 . . 119.8
C27 C43 C14 . . 122.86(12)
C27 C43 H43 . . 118.6
C14 C43 H43 . . 118.6
C40 C44 C48 . . 121.63(12)
C40 C44 H44 . . 119.2
C48 C44 H44 . . 119.2
C37 C45 C12 . . 120.81(12)
C37 C45 H45 . . 119.6
C12 C45 H45 . . 119.6
C15 C46 C26 . . 119.93(12)
C15 C46 H46 . . 120.0
C26 C46 H46 . . 120.0
C54 C47 C52 . . 120.07(12)
C54 C47 H47 . . 120.0
C52 C47 H47 . . 120.0
O2 C48 C44 . . 121.17(13)
O2 C48 C38 . . 121.86(12)
C44 C48 C38 . . 116.97(11)
C25 C49 N1 . . 110.40(11)
C25 C49 C28 . . 129.08(12)
N1 C49 C28 . . 120.51(11)
C56 C50 C14 . . 123.12(11)
C56 C50 H50 . . 118.4
C14 C50 H50 . . 118.4
C53 C51 C20 . . 120.36(12)
C53 C51 H51 . . 119.8
C20 C51 H51 . . 119.8
C35 C52 C47 . . 120.17(12)
C35 C52 H52 . . 119.9
C47 C52 H52 . . 119.9
C26 C53 C51 . . 119.97(12)
C26 C53 H53 . . 120.0
C51 C53 H53 . . 120.0
C47 C54 C22 . . 119.96(12)
C47 C54 H54 . . 120.0
C22 C54 H54 . . 120.0
C59 C55 C34 . . 119.65(11)
C59 C55 H55 . . 120.2
C34 C55 H55 . . 120.2
C50 C56 C57 . . 122.09(12)
C50 C56 H56 . . 119.0
C57 C56 H56 . . 119.0
O1 C57 C27 . . 121.84(13)
O1 C57 C56 . . 121.67(13)
C27 C57 C56 . . 116.49(11)
C9 C58 C37 . . 121.16(13)
C9 C58 H58 . . 119.4
C37 C58 H58 . . 119.4
C61 C59 C55 . . 120.40(12)
C61 C59 H59 . . 119.8
C55 C59 H59 . . 119.8
C11 C60 C65 . . 120.19(12)
C11 C60 H60 . . 119.9
C65 C60 H60 . . 119.9
C59 C61 C21 . . 120.48(11)
C59 C61 H61 . . 119.8
C21 C61 H61 . . 119.8
C64 C62 C68 . . 119.55(12)
C64 C62 H62 . . 120.2
C68 C62 H62 . . 120.2
C64 C63 C28 . . 120.59(12)
C64 C63 H63 . . 119.7
C28 C63 H63 . . 119.7
C62 C64 C63 . . 120.47(13)
C62 C64 H64 . . 119.8
C63 C64 H64 . . 119.8
C41 C65 C60 . . 120.65(13)
C41 C65 H65 . . 119.7
C60 C65 H65 . . 119.7
C10 C66 C17 . . 120.92(12)
C10 C66 H66 . . 119.5
C17 C66 H66 . . 119.5
C68 C67 C28 . . 120.98(13)
C68 C67 H67 . . 119.5
C28 C67 H67 . . 119.5
C67 C68 C62 . . 120.20(12)
C67 C68 H68 . . 119.9
C62 C68 H68 . . 119.9

loop_
_geom_bond_atom_site_label_1
_geom_bond_atom_site_label_2
_geom_bond_site_symmetry_2
_geom_bond_distance
N2 C4 . 1.3681(16)
N2 C25 . 1.3953(16)
N2 C36 . 1.4824(15)
N4 C3 . 1.3681(16)
N4 C13 . 1.3927(15)
N4 C14 . 1.4825(14)
C3 N3 . 1.3190(15)
C3 C19 . 1.4519(17)
C4 N1 . 1.3172(15)
C4 C11 . 1.4524(17)
N3 C33 . 1.3803(16)
N1 C49 . 1.3813(16)
O1 C57 . 1.2262(16)
C8 C23 . 1.4153(19)
C8 C39 . 1.4166(18)
C8 C31 . 1.4277(17)
C9 C58 . 1.3772(17)
C9 C16 . 1.4178(18)
C9 C36 . 1.5423(17)
C10 C66 . 1.3759(17)
C10 C31 . 1.4192(17)
C10 C14 . 1.5444(16)
C11 C60 . 1.3764(18)
C11 C16 . 1.4244(17)
C12 C41 . 1.4139(19)
C12 C45 . 1.4174(18)
C12 C16 . 1.4287(18)
C13 C33 . 1.3807(17)
C13 C18 . 1.4818(17)
C14 C50 . 1.5093(17)
C14 C43 . 1.5148(16)
C15 C46 . 1.3815(18)
C15 C20 . 1.3967(17)
C15 H15 . 0.95
C17 C39 . 1.3646(19)
C17 C66 . 1.4099(18)
C17 H17 . 0.95
C18 C35 . 1.3973(17)
C18 C22 . 1.3942(17)
C19 C30 . 1.3740(18)
C19 C31 . 1.4255(16)
C20 C51 . 1.3919(17)
C20 C25 . 1.4800(18)
C21 C32 . 1.3994(17)
C21 C61 . 1.4003(17)
C21 C33 . 1.4749(16)
C22 C54 . 1.3857(19)
C22 H22 . 0.95
C23 C42 . 1.3654(18)
C23 H23 . 0.95
O2 C48 . 1.2278(16)
C25 C49 . 1.3788(17)
C26 C53 . 1.3841(19)
C26 C46 . 1.3916(18)
C26 H26 . 0.95
C27 C43 . 1.3292(18)
C27 C57 . 1.4706(19)
C27 H27 . 0.95
C28 C67 . 1.3988(18)
C28 C63 . 1.4010(18)
C28 C49 . 1.4785(17)
C29 C38 . 1.3298(19)
C29 C36 . 1.5137(16)
C29 H29 . 0.95
C30 C42 . 1.4085(18)
C30 H30 . 0.95
C32 C34 . 1.3903(17)
C32 H32 . 0.95
C34 C55 . 1.3896(18)
C34 H34 . 0.95
C35 C52 . 1.3852(18)
C35 H35 . 0.95
C36 C40 . 1.5099(17)
C37 C45 . 1.362(2)
C37 C58 . 1.4028(19)
C37 H37 . 0.95
C38 C48 . 1.4690(19)
C38 H38 . 0.95
C39 H39 . 0.95
C40 C44 . 1.3274(18)
C40 H40 . 0.95
C41 C65 . 1.3639(19)
C41 H41 . 0.95
C42 H42 . 0.95
C43 H43 . 0.95
C44 C48 . 1.4671(18)
C44 H44 . 0.95
C45 H45 . 0.95
C46 H46 . 0.95
C47 C54 . 1.3812(19)
C47 C52 . 1.3902(18)
C47 H47 . 0.95
C50 C56 . 1.3269(18)
C50 H50 . 0.95
C51 C53 . 1.3880(19)
C51 H51 . 0.95
C52 H52 . 0.95
C53 H53 . 0.95
C54 H54 . 0.95
C55 C59 . 1.3894(18)
C55 H55 . 0.95
C56 C57 . 1.4691(19)
C56 H56 . 0.95
C58 H58 . 0.95
C59 C61 . 1.3901(17)
C59 H59 . 0.95
C60 C65 . 1.4103(19)
C60 H60 . 0.95
C61 H61 . 0.95
C62 C64 . 1.3851(19)
C62 C68 . 1.389(2)
C62 H62 . 0.95
C63 C64 . 1.3875(18)
C63 H63 . 0.95
C64 H64 . 0.95
C65 H65 . 0.95
C66 H66 . 0.95
C67 C68 . 1.3841(18)
C67 H67 . 0.95
C68 H68 . 0.95
